data_4334012
loop_
_publ_author_name
'Yoichi Habata'
'Aya Taniguchi'
'Mari Ikeda'
'Takao Hiraoka'
'Noriko Matsuyama'
'Sakiko Otsuka'
'Shunsuke Kuwahara'

_publ_section_title
;
 Argentivorous Molecules Bearing Two Aromatic Side-Arms: Ag+-\p and CH-\p
 Interactions in the Solid State and in Solution
;
_journal_name_full 'Inorganic Chemistry'
_journal_page_first 2542
_journal_page_last 2549
_journal_paper_doi 10.1021/ic302511e
_journal_volume 52
_journal_year 2013
_chemical_formula_sum 'C43 H47 Cu F6 N5 O7 S2'
_chemical_formula_weight 987.52
_chemical_name_systematic
; 
 ? 
;
_space_group_IT_number 14
_symmetry_cell_setting monoclinic
_symmetry_space_group_name_Hall '-P 2ybc'
_symmetry_space_group_name_H-M 'P 1 21/c 1'
_atom_sites_solution_hydrogens geom
_atom_sites_solution_primary direct
_atom_sites_solution_secondary difmap
_audit_creation_method SHELXL-97
_cell_angle_alpha 90.00
_cell_angle_beta 124.256(4)
_cell_angle_gamma 90.00
_cell_formula_units_Z 4
_cell_length_a 16.6739(12)
_cell_length_b 13.7155(10)
_cell_length_c 22.8264(13)
_cell_measurement_temperature 90
_cell_volume 4314.6(5)
_computing_cell_refinement 'Bruker SMART'
_computing_data_collection 'Bruker SMART'
_computing_data_reduction 'Bruker SAINT'
_computing_molecular_graphics 'Bruker SHELXTL'
_computing_publication_material 'Bruker SHELXTL'
_computing_structure_refinement 'SHELXL-97 (Sheldrick, 1997)'
_computing_structure_solution 'SHELXS-97 (Sheldrick, 1990)'
_diffrn_ambient_temperature 90
_diffrn_detector_area_resol_mean 8.366
_diffrn_measured_fraction_theta_full 0.992
_diffrn_measured_fraction_theta_max 0.992
_diffrn_measurement_device_type 'CCD area detector'
_diffrn_measurement_method 'phi and omega scans'
_diffrn_radiation_monochromator graphite
_diffrn_radiation_source 'fine-focus sealed tube'
_diffrn_radiation_type MoK\a
_diffrn_radiation_wavelength 0.71073
_diffrn_reflns_av_R_equivalents 0.0343
_diffrn_reflns_av_sigmaI/netI 0.0408
_diffrn_reflns_limit_h_max 22
_diffrn_reflns_limit_h_min -22
_diffrn_reflns_limit_k_max 17
_diffrn_reflns_limit_k_min -18
_diffrn_reflns_limit_l_max 30
_diffrn_reflns_limit_l_min -17
_diffrn_reflns_number 31088
_diffrn_reflns_theta_full 28.38
_diffrn_reflns_theta_max 28.38
_diffrn_reflns_theta_min 1.80
_exptl_absorpt_coefficient_mu 0.686
_exptl_absorpt_correction_T_max 0.8337
_exptl_absorpt_correction_T_min 0.7563
_exptl_absorpt_correction_type empirical
_exptl_absorpt_process_details 'SADABS; Sheldrick, 1996'
_exptl_crystal_colour black
_exptl_crystal_density_diffrn 1.520
_exptl_crystal_description block
_exptl_crystal_F_000 2044
_exptl_crystal_size_max 0.43
_exptl_crystal_size_mid 0.40
_exptl_crystal_size_min 0.28
_refine_diff_density_max 2.809
_refine_diff_density_min -1.467
_refine_diff_density_rms 0.131
_refine_ls_extinction_method none
_refine_ls_goodness_of_fit_ref 1.091
_refine_ls_hydrogen_treatment constr
_refine_ls_matrix_type full
_refine_ls_number_parameters 642
_refine_ls_number_reflns 10742
_refine_ls_number_restraints 80
_refine_ls_restrained_S_all 1.108
_refine_ls_R_factor_all 0.1014
_refine_ls_R_factor_gt 0.0803
_refine_ls_shift/su_max 0.003
_refine_ls_shift/su_mean 0.000
_refine_ls_structure_factor_coef Fsqd
_refine_ls_weighting_details 'calc w=1/[\s^2^(Fo^2^)+(0.1057P)^2^+15.1876P] where P=(Fo^2^+2Fc^2^)/3'
_refine_ls_weighting_scheme calc
_refine_ls_wR_factor_gt 0.2126
_refine_ls_wR_factor_ref 0.2280
_reflns_number_gt 8281
_reflns_number_total 10742
_reflns_threshold_expression >2sigma(I)
_cod_data_source_file ic302511e_si_002_09.cif
_cod_data_source_block 6a_CuOTf2
_cod_database_code 4334012

loop_
_symmetry_equiv_pos_as_xyz
'x, y, z'
'-x, y+1/2, -z+1/2'
'-x, -y, -z'
'x, -y-1/2, z-1/2'

loop_
_atom_site_label
_atom_site_type_symbol
_atom_site_fract_x
_atom_site_fract_y
_atom_site_fract_z
_atom_site_U_iso_or_equiv
_atom_site_adp_type
_atom_site_occupancy
_atom_site_symmetry_multiplicity
_atom_site_calc_flag
_atom_site_refinement_flags
_atom_site_disorder_assembly
_atom_site_disorder_group
C1 C 0.9748(3) 0.8973(3) 0.7865(2) 0.0233(8) Uani 1 1 d . . .
H1A H 1.0209 0.9438 0.8234 0.028 Uiso 1 1 calc R . .
H1B H 0.9697 0.9128 0.7422 0.028 Uiso 1 1 calc R . .
C2 C 1.0126(3) 0.7945(3) 0.8094(2) 0.0245(8) Uani 1 1 d . . .
H2A H 1.0713 0.7856 0.8091 0.029 Uiso 1 1 calc R . .
H2B H 1.0309 0.7836 0.8584 0.029 Uiso 1 1 calc R . .
C3 C 0.9416(3) 0.6912(3) 0.7002(2) 0.0243(8) Uani 1 1 d . . .
H3A H 1.0009 0.6522 0.7171 0.029 Uiso 1 1 calc R . .
H3B H 0.9421 0.7485 0.6740 0.029 Uiso 1 1 calc R . .
C4 C 0.8513(3) 0.6299(3) 0.6527(2) 0.0243(8) Uani 1 1 d . . .
H4A H 0.8484 0.6093 0.6100 0.029 Uiso 1 1 calc R . .
H4B H 0.8538 0.5706 0.6785 0.029 Uiso 1 1 calc R . .
C5 C 0.7370(3) 0.7542(3) 0.5718(2) 0.0271(9) Uani 1 1 d . . .
H5A H 0.7037 0.7170 0.5269 0.033 Uiso 1 1 calc R . .
H5B H 0.7965 0.7834 0.5794 0.033 Uiso 1 1 calc R . .
C6 C 0.6708(3) 0.8343(3) 0.5669(2) 0.0305(9) Uani 1 1 d . . .
H6A H 0.6622 0.8845 0.5326 0.037 Uiso 1 1 calc R . .
H6B H 0.6062 0.8068 0.5498 0.037 Uiso 1 1 calc R . .
C7 C 0.7763(3) 0.9646(3) 0.6509(2) 0.0256(8) Uani 1 1 d . . .
H7A H 0.7368 1.0193 0.6194 0.031 Uiso 1 1 calc R . .
H7B H 0.8257 0.9475 0.6415 0.031 Uiso 1 1 calc R . .
C8 C 0.8250(3) 0.9936(3) 0.7279(2) 0.0254(8) Uani 1 1 d . . .
H8A H 0.8713 1.0475 0.7397 0.030 Uiso 1 1 calc R . .
H8B H 0.7756 1.0168 0.7358 0.030 Uiso 1 1 calc R . .
C9 C 0.8821(3) 0.9146(3) 0.8426(2) 0.0233(8) Uani 1 1 d . . .
H9A H 0.9265 0.8632 0.8754 0.028 Uiso 1 1 calc R . .
H9B H 0.8168 0.9008 0.8317 0.028 Uiso 1 1 calc R . .
C10 C 0.9162(3) 1.0126(3) 0.8805(2) 0.0239(8) Uani 1 1 d . . .
C11 C 1.0154(3) 1.0308(3) 0.9315(2) 0.0249(8) Uani 1 1 d . . .
C12 C 1.0898(3) 0.9580(3) 0.9577(2) 0.0277(9) Uani 1 1 d . . .
H12 H 1.0721 0.8936 0.9395 0.033 Uiso 1 1 calc R . .
C13 C 1.1843(3) 0.9779(4) 1.0076(2) 0.0335(10) Uani 1 1 d . . .
H13 H 1.2312 0.9274 1.0242 0.040 Uiso 1 1 calc R . .
C14 C 1.2140(3) 1.0741(4) 1.0353(2) 0.0350(11) Uani 1 1 d . . .
H14 H 1.2807 1.0880 1.0692 0.042 Uiso 1 1 calc R . .
C15 C 1.1470(3) 1.1453(4) 1.0133(2) 0.0341(10) Uani 1 1 d . . .
H15 H 1.1672 1.2091 1.0323 0.041 Uiso 1 1 calc R . .
C16 C 1.0468(3) 1.1268(3) 0.9621(2) 0.0278(9) Uani 1 1 d . . .
C17 C 0.9780(4) 1.1994(3) 0.9419(2) 0.0314(10) Uani 1 1 d . . .
H17 H 0.9991 1.2637 0.9594 0.038 Uiso 1 1 calc R . .
C18 C 0.8798(3) 1.1810(3) 0.8972(2) 0.0289(9) Uani 1 1 d . . .
C19 C 0.8095(4) 1.2540(4) 0.8820(3) 0.0380(11) Uani 1 1 d . . .
H19 H 0.8312 1.3174 0.9014 0.046 Uiso 1 1 calc R . .
C20 C 0.7131(4) 1.2359(4) 0.8410(3) 0.0426(12) Uani 1 1 d . . .
H20 H 0.6676 1.2857 0.8314 0.051 Uiso 1 1 calc R . .
C21 C 0.6811(4) 1.1404(4) 0.8126(3) 0.0387(11) Uani 1 1 d . . .
H21 H 0.6135 1.1265 0.7850 0.046 Uiso 1 1 calc R . .
C22 C 0.7442(3) 1.0689(4) 0.8237(2) 0.0306(9) Uani 1 1 d . . .
H22 H 0.7198 1.0067 0.8029 0.037 Uiso 1 1 calc R . .
C23 C 0.8471(3) 1.0849(3) 0.8662(2) 0.0260(8) Uani 1 1 d . . .
C24 C 0.6798(3) 0.6244(3) 0.6169(2) 0.0257(8) Uani 1 1 d . . .
H24A H 0.6202 0.6647 0.5919 0.031 Uiso 1 1 calc R . .
H24B H 0.6918 0.6055 0.6631 0.031 Uiso 1 1 calc R . .
C25 C 0.6599(3) 0.5323(3) 0.5741(2) 0.0260(8) Uani 1 1 d . . .
C26 C 0.6962(3) 0.4422(3) 0.6098(2) 0.0275(9) Uani 1 1 d . . .
C27 C 0.7502(3) 0.4323(4) 0.6857(2) 0.0301(9) Uani 1 1 d . . .
H27 H 0.7679 0.4893 0.7141 0.036 Uiso 1 1 calc R . .
C28 C 0.7768(3) 0.3430(4) 0.7182(3) 0.0365(10) Uani 1 1 d . . .
H28 H 0.8118 0.3391 0.7683 0.044 Uiso 1 1 calc R . .
C29 C 0.7524(4) 0.2562(4) 0.6774(3) 0.0428(12) Uani 1 1 d . . .
H29 H 0.7694 0.1944 0.7001 0.051 Uiso 1 1 calc R . .
C30 C 0.7051(4) 0.2620(4) 0.6065(3) 0.0408(12) Uani 1 1 d . . .
H30 H 0.6911 0.2038 0.5798 0.049 Uiso 1 1 calc R . .
C31 C 0.6753(3) 0.3541(4) 0.5703(3) 0.0329(10) Uani 1 1 d . . .
C32 C 0.6225(3) 0.3583(4) 0.4963(3) 0.0369(11) Uani 1 1 d . . .
H32 H 0.6121 0.3001 0.4703 0.044 Uiso 1 1 calc R . .
C33 C 0.5852(3) 0.4445(4) 0.4604(2) 0.0347(10) Uani 1 1 d . . .
C34 C 0.5295(4) 0.4474(5) 0.3845(3) 0.0418(12) Uani 1 1 d . . .
H34 H 0.5214 0.3894 0.3590 0.050 Uiso 1 1 calc R . .
C35 C 0.4884(4) 0.5309(5) 0.3485(3) 0.0471(14) Uani 1 1 d . . .
H35 H 0.4543 0.5319 0.2984 0.056 Uiso 1 1 calc R . .
C36 C 0.4962(4) 0.6175(5) 0.3858(3) 0.0424(12) Uani 1 1 d . . .
H36 H 0.4636 0.6750 0.3601 0.051 Uiso 1 1 calc R . .
C37 C 0.5504(3) 0.6184(4) 0.4582(2) 0.0351(10) Uani 1 1 d . . .
H37 H 0.5551 0.6771 0.4821 0.042 Uiso 1 1 calc R . .
C38 C 0.5999(3) 0.5337(4) 0.4990(2) 0.0300(9) Uani 1 1 d . . .
C39 C 0.6091(6) 0.7006(8) 0.8337(5) 0.091(3) Uani 1 1 d . . .
H39A H 0.5783 0.7607 0.8071 0.137 Uiso 1 1 calc R . .
H39B H 0.6368 0.7116 0.8840 0.137 Uiso 1 1 calc R . .
H39C H 0.5606 0.6485 0.8158 0.137 Uiso 1 1 calc R . .
C40 C 0.7432(6) 0.5861(6) 0.8623(5) 0.078(2) Uani 1 1 d . . .
H40A H 0.7961 0.5775 0.8559 0.117 Uiso 1 1 calc R . .
H40B H 0.7007 0.5288 0.8440 0.117 Uiso 1 1 calc R . .
H40C H 0.7703 0.5938 0.9129 0.117 Uiso 1 1 calc R . .
C41 C 0.7021(5) 0.7260(6) 0.7831(4) 0.0613(17) Uani 1 1 d . . .
C42 C 0.0730(4) 0.5695(4) 0.9428(3) 0.0401(11) Uani 1 1 d . . .
C43A C 0.4052(14) 0.9319(10) 0.5687(5) 0.051(4) Uani 0.50 1 d PD A 1
C43B C 0.4514(10) 0.9672(15) 0.5811(8) 0.078(7) Uani 0.50 1 d PD A 2
Cu1 Cu 0.80660(3) 0.78585(4) 0.71290(2) 0.02049(15) Uani 1 1 d . . .
F1 F 0.1105(4) 0.5372(3) 1.00710(18) 0.0913(17) Uani 1 1 d . . .
F2 F 0.0174(3) 0.6463(2) 0.93339(18) 0.0507(8) Uani 1 1 d . . .
F3 F 0.1444(3) 0.6048(3) 0.9384(2) 0.0710(12) Uani 1 1 d . . .
F4A F 0.4172(8) 0.9255(7) 0.5166(5) 0.061(3) Uani 0.50 1 d P A 1
F5A F 0.3328(5) 0.8671(7) 0.5525(4) 0.062(2) Uani 0.50 1 d P A 1
F6A F 0.3656(9) 1.0189(7) 0.5658(6) 0.080(3) Uani 0.50 1 d P A 1
F4B F 0.4663(8) 0.9303(15) 0.5361(7) 0.107(6) Uani 0.50 1 d P A 2
F5B F 0.4678(10) 1.0651(9) 0.5886(7) 0.177(9) Uani 0.50 1 d P A 2
F6B F 0.3515(7) 0.9538(13) 0.5387(5) 0.094(4) Uani 0.50 1 d P A 2
N1 N 0.8776(2) 0.9081(2) 0.77467(17) 0.0206(6) Uani 1 1 d . . .
N2 N 0.9377(2) 0.7229(3) 0.76109(18) 0.0224(7) Uani 1 1 d . . .
N3 N 0.7633(2) 0.6878(3) 0.63141(18) 0.0226(7) Uani 1 1 d . . .
N4 N 0.7136(3) 0.8792(3) 0.63760(18) 0.0253(7) Uani 1 1 d . . .
N5 N 0.6881(4) 0.6716(4) 0.8246(3) 0.0560(13) Uani 1 1 d . . .
O1 O 0.7603(3) 0.7153(3) 0.7708(2) 0.0513(11) Uani 1 1 d . . .
O2 O -0.0199(3) 0.5272(3) 0.81278(17) 0.0423(9) Uani 1 1 d . . .
O3 O 0.0721(3) 0.3985(3) 0.8957(2) 0.0388(8) Uani 1 1 d . . .
O4 O -0.0749(3) 0.4558(3) 0.8814(3) 0.0572(12) Uani 1 1 d . . .
O5A O 0.5290(7) 0.8093(7) 0.6364(6) 0.062(3) Uani 0.50 1 d PDU A 1
O6A O 0.4695(6) 0.9041(7) 0.6971(4) 0.049(2) Uani 0.50 1 d PDU A 1
O7A O 0.5543(14) 0.9930(10) 0.6515(8) 0.131(5) Uani 0.50 1 d PDU A 1
O5B O 0.4718(11) 0.8147(9) 0.6459(8) 0.117(5) Uani 0.50 1 d PDU A 2
O6B O 0.4691(8) 0.9701(9) 0.6948(6) 0.073(3) Uani 0.50 1 d PDU A 2
O7B O 0.5984(5) 0.9374(7) 0.6876(4) 0.051(2) Uani 0.50 1 d PDU A 2
S1 S 0.00446(8) 0.47676(8) 0.87626(6) 0.0268(2) Uani 1 1 d . . .
S2 S 0.50472(10) 0.90328(12) 0.65652(8) 0.0508(4) Uani 1 1 d DU . .

loop_
_atom_site_aniso_label
_atom_site_aniso_U_11
_atom_site_aniso_U_22
_atom_site_aniso_U_33
_atom_site_aniso_U_23
_atom_site_aniso_U_13
_atom_site_aniso_U_12
C1 0.0226(18) 0.027(2) 0.0240(19) -0.0023(15) 0.0152(16) -0.0044(15)
C2 0.0212(18) 0.027(2) 0.0231(19) -0.0035(16) 0.0110(16) -0.0017(15)
C3 0.0247(19) 0.0248(19) 0.029(2) -0.0044(16) 0.0182(17) -0.0012(15)
C4 0.0263(19) 0.025(2) 0.0251(19) -0.0058(16) 0.0168(17) -0.0027(16)
C5 0.029(2) 0.033(2) 0.0196(19) -0.0025(16) 0.0137(17) -0.0066(17)
C6 0.029(2) 0.034(2) 0.0195(19) -0.0014(17) 0.0088(17) -0.0016(18)
C7 0.032(2) 0.028(2) 0.0227(19) 0.0019(16) 0.0182(17) 0.0011(17)
C8 0.029(2) 0.025(2) 0.0225(19) 0.0017(15) 0.0146(17) 0.0016(16)
C9 0.0256(19) 0.028(2) 0.0213(18) -0.0015(15) 0.0160(16) -0.0031(16)
C10 0.031(2) 0.028(2) 0.0217(19) -0.0023(15) 0.0200(17) -0.0032(16)
C11 0.031(2) 0.030(2) 0.0194(18) -0.0022(16) 0.0179(17) -0.0029(17)
C12 0.030(2) 0.035(2) 0.0202(19) -0.0013(16) 0.0152(17) -0.0034(18)
C13 0.030(2) 0.050(3) 0.021(2) 0.0018(19) 0.0148(18) -0.003(2)
C14 0.029(2) 0.054(3) 0.023(2) -0.004(2) 0.0153(18) -0.012(2)
C15 0.037(2) 0.046(3) 0.025(2) -0.0104(19) 0.021(2) -0.019(2)
C16 0.035(2) 0.035(2) 0.0227(19) -0.0068(17) 0.0217(18) -0.0114(18)
C17 0.047(3) 0.028(2) 0.031(2) -0.0083(17) 0.029(2) -0.0090(19)
C18 0.041(2) 0.030(2) 0.027(2) -0.0037(17) 0.025(2) -0.0027(19)
C19 0.055(3) 0.031(2) 0.039(3) -0.005(2) 0.033(2) 0.004(2)
C20 0.053(3) 0.043(3) 0.046(3) 0.002(2) 0.036(3) 0.014(2)
C21 0.037(2) 0.052(3) 0.035(2) -0.004(2) 0.024(2) 0.005(2)
C22 0.031(2) 0.039(2) 0.026(2) -0.0064(18) 0.0188(19) -0.0003(19)
C23 0.032(2) 0.031(2) 0.0221(19) -0.0026(16) 0.0197(17) 0.0001(17)
C24 0.0239(19) 0.029(2) 0.026(2) -0.0049(16) 0.0154(17) -0.0050(16)
C25 0.0225(19) 0.033(2) 0.027(2) -0.0096(17) 0.0159(17) -0.0097(16)
C26 0.025(2) 0.031(2) 0.029(2) -0.0082(17) 0.0166(18) -0.0111(17)
C27 0.028(2) 0.035(2) 0.029(2) -0.0068(18) 0.0167(18) -0.0083(18)
C28 0.030(2) 0.039(3) 0.039(3) 0.002(2) 0.019(2) -0.006(2)
C29 0.034(3) 0.034(3) 0.055(3) 0.003(2) 0.021(2) 0.000(2)
C30 0.038(3) 0.031(2) 0.050(3) -0.012(2) 0.022(2) -0.003(2)
C31 0.028(2) 0.033(2) 0.039(2) -0.0107(19) 0.020(2) -0.0053(18)
C32 0.034(2) 0.045(3) 0.036(2) -0.016(2) 0.022(2) -0.008(2)
C33 0.026(2) 0.052(3) 0.029(2) -0.015(2) 0.0175(19) -0.011(2)
C34 0.034(2) 0.065(4) 0.030(2) -0.015(2) 0.020(2) -0.009(2)
C35 0.033(2) 0.083(4) 0.024(2) -0.007(3) 0.015(2) -0.010(3)
C36 0.027(2) 0.064(4) 0.032(2) 0.000(2) 0.014(2) -0.004(2)
C37 0.024(2) 0.048(3) 0.029(2) -0.004(2) 0.0126(18) -0.006(2)
C38 0.0234(19) 0.043(3) 0.028(2) -0.0064(18) 0.0169(18) -0.0077(18)
C39 0.065(5) 0.124(8) 0.103(7) 0.054(6) 0.058(5) 0.044(5)
C40 0.064(4) 0.067(5) 0.105(6) 0.037(5) 0.048(5) 0.027(4)
C41 0.056(4) 0.072(5) 0.058(4) 0.012(3) 0.033(3) 0.003(3)
C42 0.047(3) 0.043(3) 0.025(2) -0.002(2) 0.018(2) 0.000(2)
C43A 0.068(10) 0.055(8) 0.007(4) -0.003(5) 0.007(6) 0.033(8)
C43B 0.028(7) 0.135(19) 0.057(10) -0.044(11) 0.016(7) -0.011(8)
Cu1 0.0206(2) 0.0232(3) 0.0200(2) -0.00179(18) 0.0129(2) -0.00247(18)
F1 0.150(5) 0.064(3) 0.0237(17) 0.0028(17) 0.027(2) 0.017(3)
F2 0.079(2) 0.0384(17) 0.0505(19) -0.0095(14) 0.0460(19) 0.0030(16)
F3 0.0413(19) 0.070(3) 0.090(3) -0.022(2) 0.030(2) -0.0224(18)
F4A 0.094(8) 0.058(5) 0.032(5) -0.007(4) 0.036(5) 0.011(5)
F5A 0.034(4) 0.073(5) 0.063(5) -0.011(4) 0.018(3) 0.000(3)
F6A 0.146(10) 0.058(5) 0.074(6) 0.033(4) 0.086(7) 0.057(6)
F4B 0.069(7) 0.212(16) 0.043(7) -0.006(7) 0.034(6) 0.009(9)
F5B 0.134(11) 0.093(8) 0.117(10) 0.076(8) -0.043(8) -0.048(8)
F6B 0.036(5) 0.179(15) 0.044(5) 0.008(7) 0.008(4) 0.007(7)
N1 0.0242(16) 0.0238(16) 0.0176(15) 0.0002(12) 0.0141(13) -0.0004(13)
N2 0.0202(15) 0.0241(17) 0.0231(16) -0.0051(13) 0.0123(13) -0.0034(13)
N3 0.0211(16) 0.0258(17) 0.0234(16) -0.0042(13) 0.0140(14) -0.0042(13)
N4 0.0258(17) 0.0293(18) 0.0212(16) -0.0006(14) 0.0134(14) 0.0010(14)
N5 0.057(3) 0.070(4) 0.054(3) 0.013(3) 0.039(3) -0.001(3)
O1 0.064(3) 0.066(3) 0.048(2) -0.0219(19) 0.046(2) -0.036(2)
O2 0.065(2) 0.0323(18) 0.0244(16) -0.0004(13) 0.0220(17) 0.0061(17)
O3 0.051(2) 0.0349(18) 0.048(2) 0.0092(15) 0.0382(18) 0.0109(16)
O4 0.058(3) 0.047(2) 0.099(4) -0.011(2) 0.064(3) -0.0096(19)
O5A 0.053(5) 0.062(5) 0.081(6) -0.020(4) 0.044(4) 0.004(4)
O6A 0.057(5) 0.065(5) 0.034(4) 0.008(4) 0.030(3) 0.005(4)
O7A 0.205(11) 0.094(8) 0.072(7) -0.042(6) 0.064(7) -0.041(7)
O5B 0.128(9) 0.068(6) 0.111(8) 0.013(6) 0.040(6) -0.033(6)
O6B 0.081(6) 0.091(7) 0.052(5) 0.008(5) 0.039(5) 0.024(6)
O7B 0.029(3) 0.088(6) 0.046(4) -0.039(4) 0.028(3) -0.028(4)
S1 0.0305(5) 0.0287(5) 0.0285(5) -0.0011(4) 0.0211(4) 0.0001(4)
S2 0.0378(7) 0.0551(9) 0.0449(8) 0.0000(6) 0.0145(6) -0.0055(6)

loop_
_atom_type_symbol
_atom_type_description
_atom_type_scat_dispersion_real
_atom_type_scat_dispersion_imag
_atom_type_scat_source
C C 0.0033 0.0016 'International Tables Vol C Tables 4.2.6.8 and 6.1.1.4'
H H 0.0000 0.0000 'International Tables Vol C Tables 4.2.6.8 and 6.1.1.4'
N N 0.0061 0.0033 'International Tables Vol C Tables 4.2.6.8 and 6.1.1.4'
O O 0.0106 0.0060 'International Tables Vol C Tables 4.2.6.8 and 6.1.1.4'
F F 0.0171 0.0103 'International Tables Vol C Tables 4.2.6.8 and 6.1.1.4'
S S 0.1246 0.1234 'International Tables Vol C Tables 4.2.6.8 and 6.1.1.4'
Cu Cu 0.3201 1.2651 'International Tables Vol C Tables 4.2.6.8 and 6.1.1.4'

loop_
_geom_angle_atom_site_label_1
_geom_angle_atom_site_label_2
_geom_angle_atom_site_label_3
_geom_angle
N1 C1 C2 110.7(3)
N1 C1 H1A 109.5
C2 C1 H1A 109.5
N1 C1 H1B 109.5
C2 C1 H1B 109.5
H1A C1 H1B 108.1
N2 C2 C1 110.3(3)
N2 C2 H2A 109.6
C1 C2 H2A 109.6
N2 C2 H2B 109.6
C1 C2 H2B 109.6
H2A C2 H2B 108.1
N2 C3 C4 106.1(3)
N2 C3 H3A 110.5
C4 C3 H3A 110.5
N2 C3 H3B 110.5
C4 C3 H3B 110.5
H3A C3 H3B 108.7
N3 C4 C3 109.7(3)
N3 C4 H4A 109.7
C3 C4 H4A 109.7
N3 C4 H4B 109.7
C3 C4 H4B 109.7
H4A C4 H4B 108.2
N3 C5 C6 109.9(3)
N3 C5 H5A 109.7
C6 C5 H5A 109.7
N3 C5 H5B 109.7
C6 C5 H5B 109.7
H5A C5 H5B 108.2
N4 C6 C5 109.6(3)
N4 C6 H6A 109.7
C5 C6 H6A 109.7
N4 C6 H6B 109.7
C5 C6 H6B 109.7
H6A C6 H6B 108.2
N4 C7 C8 107.5(3)
N4 C7 H7A 110.2
C8 C7 H7A 110.2
N4 C7 H7B 110.2
C8 C7 H7B 110.2
H7A C7 H7B 108.5
N1 C8 C7 109.7(3)
N1 C8 H8A 109.7
C7 C8 H8A 109.7
N1 C8 H8B 109.7
C7 C8 H8B 109.7
H8A C8 H8B 108.2
N1 C9 C10 115.0(3)
N1 C9 H9A 108.5
C10 C9 H9A 108.5
N1 C9 H9B 108.5
C10 C9 H9B 108.5
H9A C9 H9B 107.5
C11 C10 C23 119.5(4)
C11 C10 C9 120.9(4)
C23 C10 C9 119.6(4)
C10 C11 C12 124.0(4)
C10 C11 C16 119.9(4)
C12 C11 C16 116.1(4)
C13 C12 C11 122.3(4)
C13 C12 H12 118.9
C11 C12 H12 118.9
C12 C13 C14 120.6(5)
C12 C13 H13 119.7
C14 C13 H13 119.7
C15 C14 C13 119.7(4)
C15 C14 H14 120.1
C13 C14 H14 120.1
C14 C15 C16 121.3(5)
C14 C15 H15 119.3
C16 C15 H15 119.3
C17 C16 C15 120.9(4)
C17 C16 C11 119.2(4)
C15 C16 C11 119.9(4)
C18 C17 C16 121.9(4)
C18 C17 H17 119.0
C16 C17 H17 119.0
C17 C18 C19 121.4(4)
C17 C18 C23 119.4(4)
C19 C18 C23 119.1(4)
C20 C19 C18 122.2(5)
C20 C19 H19 118.9
C18 C19 H19 118.9
C19 C20 C21 118.6(5)
C19 C20 H20 120.7
C21 C20 H20 120.7
C22 C21 C20 121.8(5)
C22 C21 H21 119.1
C20 C21 H21 119.1
C21 C22 C23 121.6(5)
C21 C22 H22 119.2
C23 C22 H22 119.2
C10 C23 C22 123.9(4)
C10 C23 C18 119.5(4)
C22 C23 C18 116.6(4)
N3 C24 C25 117.4(3)
N3 C24 H24A 107.9
C25 C24 H24A 107.9
N3 C24 H24B 107.9
C25 C24 H24B 107.9
H24A C24 H24B 107.2
C26 C25 C38 119.4(4)
C26 C25 C24 119.3(4)
C38 C25 C24 121.2(4)
C25 C26 C31 120.1(4)
C25 C26 C27 123.4(4)
C31 C26 C27 116.5(4)
C28 C27 C26 121.9(4)
C28 C27 H27 119.1
C26 C27 H27 119.1
C27 C28 C29 120.6(5)
C27 C28 H28 119.7
C29 C28 H28 119.7
C30 C29 C28 119.7(5)
C30 C29 H29 120.2
C28 C29 H29 120.2
C29 C30 C31 121.6(5)
C29 C30 H30 119.2
C31 C30 H30 119.2
C32 C31 C26 119.5(5)
C32 C31 C30 120.7(4)
C26 C31 C30 119.8(4)
C33 C32 C31 121.4(4)
C33 C32 H32 119.3
C31 C32 H32 119.3
C32 C33 C34 120.8(5)
C32 C33 C38 120.1(4)
C34 C33 C38 119.0(5)
C35 C34 C33 121.4(5)
C35 C34 H34 119.3
C33 C34 H34 119.3
C34 C35 C36 120.0(5)
C34 C35 H35 120.0
C36 C35 H35 120.0
C37 C36 C35 120.4(6)
C37 C36 H36 119.8
C35 C36 H36 119.8
C36 C37 C38 121.8(5)
C36 C37 H37 119.1
C38 C37 H37 119.1
C25 C38 C37 123.7(4)
C25 C38 C33 119.2(4)
C37 C38 C33 117.1(4)
N5 C39 H39A 109.5
N5 C39 H39B 109.5
H39A C39 H39B 109.5
N5 C39 H39C 109.5
H39A C39 H39C 109.5
H39B C39 H39C 109.5
N5 C40 H40A 109.5
N5 C40 H40B 109.5
H40A C40 H40B 109.5
N5 C40 H40C 109.5
H40A C40 H40C 109.5
H40B C40 H40C 109.5
O1 C41 N5 127.5(7)
F1 C42 F2 107.2(4)
F1 C42 F3 108.8(5)
F2 C42 F3 105.6(5)
F1 C42 S1 112.4(4)
F2 C42 S1 111.4(4)
F3 C42 S1 111.1(4)
F4A C43A F6A 109.6(10)
F4A C43A F5A 105.8(11)
F6A C43A F5A 103.2(15)
F4A C43A S2 118.8(13)
F6A C43A S2 111.7(9)
F5A C43A S2 106.3(9)
F4B C43B F5B 111.8(18)
F4B C43B F6B 94.9(13)
F5B C43B F6B 107.2(14)
F4B C43B S2 112.6(14)
F5B C43B S2 115.8(11)
F6B C43B S2 112.5(13)
N4 Cu1 N2 145.62(15)
N4 Cu1 N3 86.21(14)
N2 Cu1 N3 86.24(14)
N4 Cu1 N1 86.38(14)
N2 Cu1 N1 86.92(14)
N3 Cu1 N1 155.73(13)
N4 Cu1 O1 116.93(17)
N2 Cu1 O1 97.44(17)
N3 Cu1 O1 101.56(14)
N1 Cu1 O1 102.40(14)
C1 N1 C8 110.4(3)
C1 N1 C9 113.4(3)
C8 N1 C9 110.8(3)
C1 N1 Cu1 100.9(2)
C8 N1 Cu1 105.5(2)
C9 N1 Cu1 115.1(2)
C2 N2 C3 115.2(3)
C2 N2 Cu1 109.0(2)
C3 N2 Cu1 102.7(2)
C5 N3 C4 110.9(3)
C5 N3 C24 113.1(3)
C4 N3 C24 112.4(3)
C5 N3 Cu1 101.5(2)
C4 N3 Cu1 105.8(2)
C24 N3 Cu1 112.5(2)
C6 N4 C7 113.7(3)
C6 N4 Cu1 109.6(3)
C7 N4 Cu1 102.3(2)
C41 N5 C40 125.3(6)
C41 N5 C39 118.1(6)
C40 N5 C39 116.6(6)
C41 O1 Cu1 138.2(5)
O4 S1 O3 115.4(2)
O4 S1 O2 115.5(3)
O3 S1 O2 113.4(2)
O4 S1 C42 104.5(3)
O3 S1 C42 104.5(2)
O2 S1 C42 101.2(2)
O5B S2 O6A 80.4(8)
O5B S2 O7B 130.4(8)
O6A S2 O7B 116.7(5)
O5B S2 O5A 45.3(7)
O6A S2 O5A 121.0(6)
O7B S2 O5A 91.4(5)
O5B S2 O7A 158.9(9)
O6A S2 O7A 120.6(6)
O7B S2 O7A 42.4(7)
O5A S2 O7A 114.9(7)
O5B S2 O6B 113.1(8)
O6A S2 O6B 34.6(5)
O7B S2 O6B 100.8(5)
O5A S2 O6B 155.6(6)
O7A S2 O6B 87.8(7)
O5B S2 C43B 112.0(9)
O6A S2 C43B 121.2(7)
O7B S2 C43B 98.2(7)
O5A S2 C43B 102.4(8)
O7A S2 C43B 59.7(9)
O6B S2 C43B 96.7(7)
O5B S2 C43A 88.2(9)
O6A S2 C43A 106.3(7)
O7B S2 C43A 124.7(8)
O5A S2 C43A 95.0(5)
O7A S2 C43A 86.5(9)
O6B S2 C43A 95.3(6)
C43B S2 C43A 27.0(7)

loop_
_geom_bond_atom_site_label_1
_geom_bond_atom_site_label_2
_geom_bond_distance
C1 N1 1.492(5)
C1 C2 1.512(6)
C1 H1A 0.9900
C1 H1B 0.9900
C2 N2 1.481(5)
C2 H2A 0.9900
C2 H2B 0.9900
C3 N2 1.494(5)
C3 C4 1.521(6)
C3 H3A 0.9900
C3 H3B 0.9900
C4 N3 1.488(5)
C4 H4A 0.9900
C4 H4B 0.9900
C5 N3 1.484(5)
C5 C6 1.516(6)
C5 H5A 0.9900
C5 H5B 0.9900
C6 N4 1.482(5)
C6 H6A 0.9900
C6 H6B 0.9900
C7 N4 1.483(6)
C7 C8 1.518(6)
C7 H7A 0.9900
C7 H7B 0.9900
C8 N1 1.494(5)
C8 H8A 0.9900
C8 H8B 0.9900
C9 N1 1.512(5)
C9 C10 1.524(6)
C9 H9A 0.9900
C9 H9B 0.9900
C10 C11 1.410(6)
C10 C23 1.412(6)
C11 C12 1.434(6)
C11 C16 1.444(6)
C12 C13 1.354(6)
C12 H12 0.9500
C13 C14 1.426(7)
C13 H13 0.9500
C14 C15 1.349(8)
C14 H14 0.9500
C15 C16 1.422(6)
C15 H15 0.9500
C16 C17 1.388(7)
C17 C18 1.380(7)
C17 H17 0.9500
C18 C19 1.427(7)
C18 C23 1.450(6)
C19 C20 1.352(8)
C19 H19 0.9500
C20 C21 1.425(8)
C20 H20 0.9500
C21 C22 1.354(7)
C21 H21 0.9500
C22 C23 1.434(6)
C22 H22 0.9500
C24 N3 1.511(5)
C24 C25 1.516(6)
C24 H24A 0.9900
C24 H24B 0.9900
C25 C26 1.417(7)
C25 C38 1.417(6)
C26 C31 1.428(6)
C26 C27 1.440(6)
C27 C28 1.369(7)
C27 H27 0.9500
C28 C29 1.423(8)
C28 H28 0.9500
C29 C30 1.345(8)
C29 H29 0.9500
C30 C31 1.437(7)
C30 H30 0.9500
C31 C32 1.398(7)
C32 C33 1.372(8)
C32 H32 0.9500
C33 C34 1.433(7)
C33 C38 1.445(7)
C34 C35 1.350(9)
C34 H34 0.9500
C35 C36 1.423(9)
C35 H35 0.9500
C36 C37 1.368(7)
C36 H36 0.9500
C37 C38 1.425(7)
C37 H37 0.9500
C39 N5 1.497(9)
C39 H39A 0.9800
C39 H39B 0.9800
C39 H39C 0.9800
C40 N5 1.439(9)
C40 H40A 0.9800
C40 H40B 0.9800
C40 H40C 0.9800
C41 O1 1.161(8)
C41 N5 1.325(8)
C42 F1 1.308(6)
C42 F2 1.338(6)
C42 F3 1.338(7)
C42 S1 1.810(5)
C43A F4A 1.315(17)
C43A F6A 1.347(14)
C43A F5A 1.37(2)
C43A S2 1.784(12)
C43B F4B 1.29(2)
C43B F5B 1.36(2)
C43B F6B 1.389(16)
C43B S2 1.672(15)
Cu1 N4 1.999(4)
Cu1 N2 2.007(3)
Cu1 N3 2.068(3)
Cu1 N1 2.079(3)
Cu1 O1 2.105(3)
O2 S1 1.442(4)
O3 S1 1.434(3)
O4 S1 1.423(4)
O5A S2 1.499(9)
O6A S2 1.348(8)
O7A S2 1.522(14)
O5B S2 1.298(12)
O6B S2 1.594(11)
O7B S2 1.384(7)
